data_4034921
loop_
_publ_author_name
'Jeong, Taejoo'
'Lee, Suk Hun'
'Chun, Rina'
'Han, Sangil'
'Han, Sang Hoon'
'Jeon, Yeong Uk'
'Park, Jihye'
'Yoshimitsu, Takehiko'
'Mishra, Neeraj Kumar'
'Kim, In Su'

_publ_section_title
;
 Ru(II)-Catalyzed C-H Aminocarbonylation of N-(Hetero)aryl-7-azaindoles
 with Isocyanates.
;
_journal_issue 8
_journal_name_full 'The Journal of organic chemistry'
_journal_page_first 4641
_journal_page_last 4649
_journal_paper_doi 10.1021/acs.joc.8b00388
_journal_volume 83
_journal_year 2018
_chemical_formula_sum 'C21 H19 N3 O'
_chemical_formula_weight 329.39
_space_group_crystal_system triclinic
_space_group_IT_number 2
_space_group_name_Hall '-P 1'
_space_group_name_H-M_alt 'P -1'
_atom_sites_solution_hydrogens geom
_audit_creation_method 'APEX2 v2014.1-1'
_cell_angle_alpha 103.3295(13)
_cell_angle_beta 90.5132(13)
_cell_angle_gamma 109.2931(12)
_cell_formula_units_Z 2
_cell_length_a 6.9400(2)
_cell_length_b 9.9344(2)
_cell_length_c 13.3649(3)
_cell_measurement_reflns_used 9266
_cell_measurement_temperature 170(2)
_cell_measurement_theta_max 28.2863
_cell_measurement_theta_min 2.2417
_cell_volume 842.62(4)
_computing_cell_refinement 'SAINT V8.34A (Bruker AXS Inc., 2013)'
_computing_data_collection 'Bruker Instrument Service v2014.5.0.0'
_computing_data_reduction 'SAINT V8.34A (Bruker AXS Inc., 2013)'
_computing_structure_refinement 'SHELXL-2013 (Sheldrick, 2013)'
_diffrn_ambient_temperature 170(2)
_diffrn_measured_fraction_theta_full 0.999
_diffrn_measured_fraction_theta_max 0.992
_diffrn_measurement_device_type 'Bruker APEX-II CCD'
_diffrn_measurement_method '\f and \w scans'
_diffrn_radiation_type MoK\a
_diffrn_radiation_wavelength 0.71073
_diffrn_reflns_av_R_equivalents 0.0347
_diffrn_reflns_av_unetI/netI 0.0234
_diffrn_reflns_Laue_measured_fraction_full 0.999
_diffrn_reflns_Laue_measured_fraction_max 0.992
_diffrn_reflns_limit_h_max 9
_diffrn_reflns_limit_h_min -9
_diffrn_reflns_limit_k_max 13
_diffrn_reflns_limit_k_min -13
_diffrn_reflns_limit_l_max 17
_diffrn_reflns_limit_l_min -17
_diffrn_reflns_number 29474
_diffrn_reflns_point_group_measured_fraction_full 0.999
_diffrn_reflns_point_group_measured_fraction_max 0.992
_diffrn_reflns_theta_full 25.242
_diffrn_reflns_theta_max 28.529
_diffrn_reflns_theta_min 1.573
_exptl_absorpt_coefficient_mu 0.082
_exptl_absorpt_correction_T_max 0.99
_exptl_absorpt_correction_T_min 0.93
_exptl_absorpt_correction_type multi-scan
_exptl_absorpt_process_details 'SADABS V2012/1 (Bruker AXS Inc.)'
_exptl_crystal_colour pink
_exptl_crystal_density_diffrn 1.298
_exptl_crystal_description block
_exptl_crystal_F_000 348
_exptl_crystal_size_max 0.200
_exptl_crystal_size_mid 0.200
_exptl_crystal_size_min 0.150
_refine_diff_density_max 0.376
_refine_diff_density_min -0.349
_refine_diff_density_rms 0.039
_refine_ls_extinction_method none
_refine_ls_goodness_of_fit_ref 1.039
_refine_ls_hydrogen_treatment constr
_refine_ls_matrix_type full
_refine_ls_number_parameters 227
_refine_ls_number_reflns 4259
_refine_ls_number_restraints 0
_refine_ls_restrained_S_all 1.039
_refine_ls_R_factor_all 0.0641
_refine_ls_R_factor_gt 0.0456
_refine_ls_shift/su_max 0.000
_refine_ls_shift/su_mean 0.000
_refine_ls_structure_factor_coef Fsqd
_refine_ls_weighting_details 'w=1/[\s^2^(Fo^2^)+(0.0453P)^2^+0.3520P] where P=(Fo^2^+2Fc^2^)/3'
_refine_ls_weighting_scheme calc
_refine_ls_wR_factor_gt 0.1088
_refine_ls_wR_factor_ref 0.1208
_reflns_Friedel_coverage 0.000
_reflns_number_gt 3209
_reflns_number_total 4259
_reflns_threshold_expression 'I > 2\s(I)'
_cod_data_source_file jo8b00388_si_002.cif
_cod_data_source_block SH-1540
_cod_database_code 4034921
_shelx_space_group_comment
;
The symmetry employed for this shelxl refinement is uniquely defined
by the following loop, which should always be used as a source of
symmetry information in preference to the above space-group names.
They are only intended as comments.
;
_shelx_estimated_absorpt_t_min 0.984
_shelx_estimated_absorpt_t_max 0.988
_shelxl_version_number 2013-4

loop_
_space_group_symop_operation_xyz
'x, y, z'
'-x, -y, -z'

loop_
_atom_site_label
_atom_site_type_symbol
_atom_site_fract_x
_atom_site_fract_y
_atom_site_fract_z
_atom_site_U_iso_or_equiv
_atom_site_adp_type
_atom_site_occupancy
_atom_site_site_symmetry_order
_atom_site_calc_flag
_atom_site_refinement_flags_posn
_atom_site_refinement_flags_adp
C1 C 0.6147(3) 0.68992(18) 0.57557(12) 0.0419(4) Uani 1 1 d . .
H1 H 0.7231 0.6755 0.5365 0.050 Uiso 1 1 calc R U
C2 C 0.4456(3) 0.69667(19) 0.52311(13) 0.0485(4) Uani 1 1 d . .
H2 H 0.4411 0.6864 0.4506 0.058 Uiso 1 1 calc R U
C3 C 0.2852(3) 0.71807(18) 0.57564(14) 0.0477(4) Uani 1 1 d . .
H3 H 0.1685 0.7221 0.5404 0.057 Uiso 1 1 calc R U
C4 C 0.2980(2) 0.73395(15) 0.68290(13) 0.0365(3) Uani 1 1 d . .
C5 C 0.4767(2) 0.72276(14) 0.72640(11) 0.0292(3) Uani 1 1 d . .
C6 C 0.2781(2) 0.75897(17) 0.85326(14) 0.0397(4) Uani 1 1 d . .
H6 H 0.2307 0.7728 0.9200 0.048 Uiso 1 1 calc R U
C7 C 0.1753(2) 0.75779(17) 0.76563(15) 0.0443(4) Uani 1 1 d . .
H7 H 0.0460 0.7705 0.7606 0.053 Uiso 1 1 calc R U
C8 C 0.6082(2) 0.72740(15) 0.90305(10) 0.0287(3) Uani 1 1 d . .
C9 C 0.7161(2) 0.85241(16) 0.97934(11) 0.0363(3) Uani 1 1 d . .
H9 H 0.6938 0.9426 0.9827 0.044 Uiso 1 1 calc R U
C10 C 0.8566(2) 0.84494(18) 1.05063(11) 0.0395(4) Uani 1 1 d . .
H10 H 0.9305 0.9300 1.1031 0.047 Uiso 1 1 calc R U
C11 C 0.8882(2) 0.71341(18) 1.04494(11) 0.0374(3) Uani 1 1 d . .
H11 H 0.9850 0.7082 1.0933 0.045 Uiso 1 1 calc R U
C12 C 0.7788(2) 0.58820(17) 0.96858(11) 0.0332(3) Uani 1 1 d . .
H12 H 0.8019 0.4983 0.9655 0.040 Uiso 1 1 calc R U
C13 C 0.6361(2) 0.59292(15) 0.89676(10) 0.0272(3) Uani 1 1 d . .
C14 C 0.5076(2) 0.45570(15) 0.81616(11) 0.0300(3) Uani 1 1 d . .
H14A H 0.3608 0.4406 0.8241 0.036 Uiso 1 1 calc R U
H14B H 0.5349 0.4726 0.7467 0.036 Uiso 1 1 calc R U
C15 C 0.6947(2) 0.28134(15) 0.76755(10) 0.0281(3) Uani 1 1 d . .
C16 C 0.8518(2) 0.38295(15) 0.73002(10) 0.0295(3) Uani 1 1 d . .
H16 H 0.8528 0.4809 0.7392 0.035 Uiso 1 1 calc R U
C17 C 1.0043(2) 0.34250(15) 0.68009(10) 0.0309(3) Uani 1 1 d . .
H17 H 1.1091 0.4128 0.6553 0.037 Uiso 1 1 calc R U
C18 C 1.0066(2) 0.20036(16) 0.66561(10) 0.0313(3) Uani 1 1 d . .
C19 C 0.8514(2) 0.09732(15) 0.70081(11) 0.0343(3) Uani 1 1 d . .
H19 H 0.8506 -0.0007 0.6904 0.041 Uiso 1 1 calc R U
C20 C 0.6972(2) 0.13780(15) 0.75134(11) 0.0324(3) Uani 1 1 d . .
H20 H 0.5918 0.0667 0.7752 0.039 Uiso 1 1 calc R U
C21 C 1.1879(3) 0.03420(19) 0.60876(14) 0.0464(4) Uani 1 1 d . .
H21A H 1.2000 0.0199 0.6784 0.070 Uiso 1 1 calc R U
H21B H 1.3108 0.0299 0.5745 0.070 Uiso 1 1 calc R U
H21C H 1.0668 -0.0435 0.5688 0.070 Uiso 1 1 calc R U
N1 N 0.63536(19) 0.70240(13) 0.67742(9) 0.0336(3) Uani 1 1 d . .
N2 N 0.46179(17) 0.73722(13) 0.83111(9) 0.0305(3) Uani 1 1 d . .
N3 N 0.54573(18) 0.32296(13) 0.82196(9) 0.0332(3) Uani 1 1 d . .
H3A H 0.4733 0.2677 0.8606 0.040 Uiso 1 1 calc R U
O1 O 1.16795(18) 0.17333(12) 0.61534(9) 0.0426(3) Uani 1 1 d . .

loop_
_atom_site_aniso_label
_atom_site_aniso_U_11
_atom_site_aniso_U_22
_atom_site_aniso_U_33
_atom_site_aniso_U_23
_atom_site_aniso_U_13
_atom_site_aniso_U_12
C1 0.0555(10) 0.0381(8) 0.0310(8) 0.0090(6) 0.0026(7) 0.0143(7)
C2 0.0720(12) 0.0397(9) 0.0325(8) 0.0080(7) -0.0096(8) 0.0183(8)
C3 0.0549(10) 0.0342(8) 0.0516(10) 0.0107(7) -0.0227(8) 0.0125(7)
C4 0.0331(7) 0.0236(7) 0.0513(9) 0.0099(6) -0.0083(6) 0.0078(6)
C5 0.0310(7) 0.0228(6) 0.0322(7) 0.0078(5) -0.0032(5) 0.0067(5)
C6 0.0329(8) 0.0328(8) 0.0557(10) 0.0134(7) 0.0131(7) 0.0123(6)
C7 0.0293(8) 0.0342(8) 0.0716(12) 0.0163(8) -0.0013(7) 0.0116(6)
C8 0.0259(6) 0.0334(7) 0.0256(6) 0.0097(5) 0.0054(5) 0.0067(5)
C9 0.0402(8) 0.0315(7) 0.0315(7) 0.0069(6) 0.0072(6) 0.0054(6)
C10 0.0365(8) 0.0409(8) 0.0268(7) 0.0038(6) 0.0011(6) -0.0020(6)
C11 0.0301(7) 0.0508(9) 0.0247(7) 0.0096(6) -0.0011(5) 0.0053(6)
C12 0.0313(7) 0.0403(8) 0.0279(7) 0.0105(6) 0.0015(5) 0.0107(6)
C13 0.0242(6) 0.0324(7) 0.0230(6) 0.0073(5) 0.0026(5) 0.0065(5)
C14 0.0283(7) 0.0311(7) 0.0288(7) 0.0066(5) -0.0028(5) 0.0084(5)
C15 0.0285(7) 0.0270(6) 0.0244(6) 0.0046(5) -0.0065(5) 0.0052(5)
C16 0.0322(7) 0.0256(6) 0.0278(7) 0.0067(5) -0.0043(5) 0.0064(5)
C17 0.0315(7) 0.0304(7) 0.0275(7) 0.0078(5) -0.0028(5) 0.0059(6)
C18 0.0341(7) 0.0338(7) 0.0235(6) 0.0023(5) -0.0054(5) 0.0117(6)
C19 0.0424(8) 0.0241(7) 0.0320(7) 0.0017(5) -0.0092(6) 0.0096(6)
C20 0.0326(7) 0.0258(7) 0.0327(7) 0.0060(5) -0.0061(6) 0.0030(5)
C21 0.0548(10) 0.0420(9) 0.0457(9) 0.0044(7) -0.0042(8) 0.0253(8)
N1 0.0371(7) 0.0343(6) 0.0295(6) 0.0094(5) 0.0024(5) 0.0114(5)
N2 0.0275(6) 0.0320(6) 0.0337(6) 0.0099(5) 0.0039(5) 0.0113(5)
N3 0.0334(6) 0.0301(6) 0.0369(6) 0.0131(5) 0.0048(5) 0.0084(5)
O1 0.0486(7) 0.0395(6) 0.0429(6) 0.0082(5) 0.0062(5) 0.0205(5)

loop_
_atom_type_symbol
_atom_type_description
_atom_type_scat_dispersion_real
_atom_type_scat_dispersion_imag
_atom_type_scat_source
C C 0.0033 0.0016 'International Tables Vol C Tables 4.2.6.8 and 6.1.1.4'
H H 0.0000 0.0000 'International Tables Vol C Tables 4.2.6.8 and 6.1.1.4'
N N 0.0061 0.0033 'International Tables Vol C Tables 4.2.6.8 and 6.1.1.4'
O O 0.0106 0.0060 'International Tables Vol C Tables 4.2.6.8 and 6.1.1.4'

loop_
_geom_angle_atom_site_label_1
_geom_angle_atom_site_label_2
_geom_angle_atom_site_label_3
_geom_angle
N1 C1 C2 124.51(16)
N1 C1 H1 117.7
C2 C1 H1 117.7
C3 C2 C1 120.23(15)
C3 C2 H2 119.9
C1 C2 H2 119.9
C2 C3 C4 118.25(15)
C2 C3 H3 120.9
C4 C3 H3 120.9
C3 C4 C5 115.81(15)
C3 C4 C7 137.46(15)
C5 C4 C7 106.72(14)
N1 C5 N2 124.56(12)
N1 C5 C4 127.30(13)
N2 C5 C4 108.14(13)
C7 C6 N2 110.29(15)
C7 C6 H6 124.9
N2 C6 H6 124.9
C6 C7 C4 107.13(14)
C6 C7 H7 126.4
C4 C7 H7 126.4
C9 C8 C13 121.45(13)
C9 C8 N2 118.76(13)
C13 C8 N2 119.77(12)
C10 C9 C8 119.74(14)
C10 C9 H9 120.1
C8 C9 H9 120.1
C11 C10 C9 119.69(14)
C11 C10 H10 120.2
C9 C10 H10 120.2
C10 C11 C12 120.32(14)
C10 C11 H11 119.8
C12 C11 H11 119.8
C13 C12 C11 120.96(14)
C13 C12 H12 119.5
C11 C12 H12 119.5
C12 C13 C8 117.83(12)
C12 C13 C14 121.70(13)
C8 C13 C14 120.43(12)
N3 C14 C13 114.40(11)
N3 C14 H14A 108.7
C13 C14 H14A 108.7
N3 C14 H14B 108.7
C13 C14 H14B 108.7
H14A C14 H14B 107.6
N3 C15 C20 120.91(13)
N3 C15 C16 121.24(12)
C20 C15 C16 117.82(13)
C17 C16 C15 120.91(13)
C17 C16 H16 119.5
C15 C16 H16 119.5
C16 C17 C18 120.76(13)
C16 C17 H17 119.6
C18 C17 H17 119.6
O1 C18 C17 115.45(13)
O1 C18 C19 125.15(13)
C17 C18 C19 119.40(13)
C18 C19 C20 120.00(13)
C18 C19 H19 120.0
C20 C19 H19 120.0
C19 C20 C15 121.10(13)
C19 C20 H20 119.5
C15 C20 H20 119.5
O1 C21 H21A 109.5
O1 C21 H21B 109.5
H21A C21 H21B 109.5
O1 C21 H21C 109.5
H21A C21 H21C 109.5
H21B C21 H21C 109.5
C5 N1 C1 113.88(13)
C5 N2 C6 107.71(12)
C5 N2 C8 125.90(11)
C6 N2 C8 126.37(12)
C15 N3 C14 121.07(11)
C15 N3 H3A 119.5
C14 N3 H3A 119.5
C18 O1 C21 117.09(13)

loop_
_geom_bond_atom_site_label_1
_geom_bond_atom_site_label_2
_geom_bond_distance
C1 N1 1.3401(19)
C1 C2 1.390(2)
C1 H1 0.9500
C2 C3 1.370(3)
C2 H2 0.9500
C3 C4 1.404(2)
C3 H3 0.9500
C4 C5 1.4128(19)
C4 C7 1.426(2)
C5 N1 1.3344(19)
C5 N2 1.3819(18)
C6 C7 1.362(2)
C6 N2 1.3851(18)
C6 H6 0.9500
C7 H7 0.9500
C8 C9 1.389(2)
C8 C13 1.3959(19)
C8 N2 1.4346(17)
C9 C10 1.388(2)
C9 H9 0.9500
C10 C11 1.380(2)
C10 H10 0.9500
C11 C12 1.393(2)
C11 H11 0.9500
C12 C13 1.3926(19)
C12 H12 0.9500
C13 C14 1.5218(18)
C14 N3 1.4464(18)
C14 H14A 0.9900
C14 H14B 0.9900
C15 N3 1.3880(18)
C15 C20 1.3980(19)
C15 C16 1.4051(19)
C16 C17 1.377(2)
C16 H16 0.9500
C17 C18 1.386(2)
C17 H17 0.9500
C18 O1 1.3807(18)
C18 C19 1.390(2)
C19 C20 1.391(2)
C19 H19 0.9500
C20 H20 0.9500
C21 O1 1.4170(19)
C21 H21A 0.9800
C21 H21B 0.9800
C21 H21C 0.9800
N3 H3A 0.8800
